data_4036818
loop_
_publ_author_name
'Hu, Wei-Bo'
'Hu, Wen-Jing'
'Zhao, Xiao-Li'
'Liu, Yahu A.'
'Li, Jiu-Sheng'
'Jiang, Biao'
'Wen, Ke'

_publ_section_title
;
 A1/A2-Diamino-Substituted Pillar[5]arene-Based Acid-Base-Responsive
 Host-Guest System.
;
_journal_issue 9
_journal_name_full 'The Journal of organic chemistry'
_journal_page_first 3877
_journal_page_last 3881
_journal_paper_doi 10.1021/acs.joc.6b00617
_journal_volume 81
_journal_year 2016
_chemical_formula_sum 'C45 H46 F3 N2 O10'
_chemical_formula_weight 831.84
_space_group_IT_number 4
_space_group_name_Hall 'P 2yb'
_space_group_name_H-M_alt 'P 1 21 1'
_symmetry_cell_setting monoclinic
_symmetry_space_group_name_H-M 'P 1 21 1'
_atom_sites_solution_hydrogens geom
_atom_sites_solution_primary direct
_atom_sites_solution_secondary difmap
_audit_creation_method SHELXL-97
_cell_angle_alpha 90.00
_cell_angle_beta 91.850(3)
_cell_angle_gamma 90.00
_cell_formula_units_Z 4
_cell_length_a 10.1097(7)
_cell_length_b 37.046(3)
_cell_length_c 12.8847(9)
_cell_measurement_reflns_used 6030
_cell_measurement_temperature 173(2)
_cell_measurement_theta_max 24.20
_cell_measurement_theta_min 2.20
_cell_volume 4823.1(6)
_computing_structure_refinement 'SHELXL-97 (Sheldrick, 2008)'
_computing_structure_solution 'SHELXS-97 (Sheldrick, 2008)'
_diffrn_ambient_temperature 173(2)
_diffrn_measured_fraction_theta_full 0.999
_diffrn_measured_fraction_theta_max 0.999
_diffrn_measurement_device_type 'Bruker Smart Apex II CCD'
_diffrn_radiation_monochromator graphite
_diffrn_radiation_source 'fine-focus sealed tube'
_diffrn_radiation_type MoK\a
_diffrn_radiation_wavelength 0.71073
_diffrn_reflns_av_R_equivalents 0.0826
_diffrn_reflns_av_sigmaI/netI 0.1141
_diffrn_reflns_limit_h_max 12
_diffrn_reflns_limit_h_min -11
_diffrn_reflns_limit_k_max 44
_diffrn_reflns_limit_k_min -44
_diffrn_reflns_limit_l_max 14
_diffrn_reflns_limit_l_min -15
_diffrn_reflns_number 56026
_diffrn_reflns_theta_full 25.01
_diffrn_reflns_theta_max 25.01
_diffrn_reflns_theta_min 1.58
_exptl_absorpt_coefficient_mu 0.088
_exptl_absorpt_correction_T_max 0.9817
_exptl_absorpt_correction_T_min 0.9580
_exptl_absorpt_correction_type multi-scan
_exptl_absorpt_process_details sadabs
_exptl_crystal_colour colorelss
_exptl_crystal_density_diffrn 1.146
_exptl_crystal_density_method 'not measured'
_exptl_crystal_description block
_exptl_crystal_F_000 1748
_exptl_crystal_size_max 0.49
_exptl_crystal_size_mid 0.41
_exptl_crystal_size_min 0.21
_platon_squeeze_details
;
;
_refine_diff_density_max 0.748
_refine_diff_density_min -0.563
_refine_diff_density_rms 0.082
_refine_ls_abs_structure_details 'Flack H D (1983), Acta Cryst. A39, 876-881'
_refine_ls_abs_structure_Flack 2.1(16)
_refine_ls_extinction_method none
_refine_ls_goodness_of_fit_ref 1.031
_refine_ls_hydrogen_treatment constr
_refine_ls_matrix_type full
_refine_ls_number_parameters 1058
_refine_ls_number_reflns 16812
_refine_ls_number_restraints 69
_refine_ls_restrained_S_all 1.032
_refine_ls_R_factor_all 0.1604
_refine_ls_R_factor_gt 0.1095
_refine_ls_shift/su_max 0.000
_refine_ls_shift/su_mean 0.000
_refine_ls_structure_factor_coef Fsqd
_refine_ls_weighting_details 'calc w=1/[\s^2^(Fo^2^)+(0.1978P)^2^+0.0000P] where P=(Fo^2^+2Fc^2^)/3'
_refine_ls_weighting_scheme calc
_refine_ls_wR_factor_gt 0.2936
_refine_ls_wR_factor_ref 0.3266
_reflns_number_gt 9215
_reflns_number_total 16812
_reflns_threshold_expression >2sigma(I)
_cod_data_source_file jo6b00617_si_002.cif
_cod_data_source_block z
_cod_depositor_comments
;
The following automatic conversions were performed:

data item '_symmetry_cell_setting' value 'Monoclinic' was changed to
'monoclinic' in accordance with the
/home/saulius/struct/COD-crude-data/automatic-downloads/DataCite-retrospective/ACS/depositions/lib/dictionaries/cif_core.dic
dictionary named 'cif_core.dic' version 2.4.2 last updated on
2011-04-26.

Automatic conversion script
Id: cif_fix_values 6909 2019-04-08 15:41:33Z antanas 
;
_cod_original_cell_volume 4823.2(6)
_cod_original_sg_symbol_H-M P2(1)
_cod_database_code 4036818

loop_
_symmetry_equiv_pos_as_xyz
'x, y, z'
'-x, y+1/2, -z'

loop_
_atom_site_label
_atom_site_type_symbol
_atom_site_fract_x
_atom_site_fract_y
_atom_site_fract_z
_atom_site_U_iso_or_equiv
_atom_site_adp_type
_atom_site_occupancy
_atom_site_symmetry_multiplicity
_atom_site_calc_flag
_atom_site_refinement_flags
O1 O 0.4666(5) 0.13874(14) 0.6220(4) 0.0502(13) Uani 1 1 d .
O2 O 0.9256(5) 0.09014(16) 0.8159(4) 0.0579(14) Uani 1 1 d .
O3 O 0.4645(5) 0.02172(13) 0.8609(5) 0.0580(14) Uani 1 1 d .
O4 O 0.9304(5) -0.04165(12) 0.7450(4) 0.0537(13) Uani 1 1 d .
O5 O 0.5777(7) -0.02521(14) 0.1750(5) 0.0710(18) Uani 1 1 d .
O6 O 1.0489(6) 0.04926(14) 0.2374(5) 0.0700(18) Uani 1 1 d .
O7 O 0.5003(7) -0.0628(2) 0.5596(5) 0.092(2) Uani 1 1 d U
O8 O 0.9898(8) -0.0784(3) 0.3930(6) 0.134(4) Uani 1 1 d U
N1 N 0.4994(6) 0.14210(18) 0.3925(5) 0.0507(16) Uani 1 1 d .
H1A H 0.4390 0.1359 0.3451 0.061 Uiso 1 1 calc R
H1B H 0.4760 0.1536 0.4488 0.061 Uiso 1 1 calc R
N2 N 1.0394(6) 0.12421(17) 0.2976(4) 0.0497(16) Uani 1 1 d .
H2B H 1.1009 0.1346 0.3372 0.060 Uiso 1 1 calc R
H2C H 1.0612 0.1132 0.2402 0.060 Uiso 1 1 calc R
C1 C 0.5785(6) 0.12638(17) 0.6714(4) 0.0316(14) Uani 1 1 d .
C01 C 1.3014(14) 0.1024(3) 0.0388(7) 0.092(4) Uani 1 1 d .
C2 C 0.5748(7) 0.10241(15) 0.7571(5) 0.0350(16) Uani 1 1 d .
H2A H 0.4923 0.0949 0.7830 0.042 Uiso 1 1 calc R
C02 C 1.3201(8) 0.1289(3) 0.1229(7) 0.067(3) Uani 1 1 d .
C3 C 0.6950(7) 0.08975(18) 0.8038(5) 0.0379(16) Uani 1 1 d .
C03 C 1.2315(11) 0.2253(3) 0.4844(8) 0.079(3) Uani 1 1 d .
C4 C 0.8149(6) 0.10249(16) 0.7665(5) 0.0319(14) Uani 1 1 d U
C04 C 1.2036(9) 0.1967(3) 0.3991(8) 0.066(2) Uani 1 1 d .
C5 C 0.8129(7) 0.12668(18) 0.6824(5) 0.0421(15) Uani 1 1 d U
H5A H 0.8942 0.1347 0.6556 0.051 Uiso 1 1 calc R
C6 C 0.6946(7) 0.13914(16) 0.6375(5) 0.0365(14) Uani 1 1 d U
C7 C 0.5790(8) 0.00543(18) 0.8264(6) 0.0503(19) Uani 1 1 d .
C8 C 0.5864(8) -0.0285(2) 0.7858(6) 0.0506(19) Uani 1 1 d .
H8A H 0.5080 -0.0425 0.7782 0.061 Uiso 1 1 calc R
C9 C 0.7068(8) -0.04314(18) 0.7550(5) 0.0442(18) Uani 1 1 d .
C10 C 0.8155(8) -0.02458(19) 0.7720(5) 0.0431(18) Uani 1 1 d .
C11 C 0.8124(8) 0.0091(2) 0.8194(5) 0.0477(19) Uani 1 1 d .
H11A H 0.8936 0.0214 0.8329 0.057 Uiso 1 1 calc R
C12 C 0.6948(7) 0.02563(16) 0.8481(5) 0.0395(17) Uani 1 1 d .
C13 C 0.6226(8) -0.0703(2) 0.5151(6) 0.0537(19) Uani 1 1 d U
C14 C 0.7208(8) -0.0771(2) 0.5820(6) 0.0512(18) Uani 1 1 d U
C15 C 0.8476(9) -0.0814(2) 0.5434(6) 0.058(2) Uani 1 1 d .
H15A H 0.9192 -0.0874 0.5897 0.069 Uiso 1 1 calc R
C16 C 0.8703(10) -0.0769(3) 0.4391(7) 0.071(3) Uani 1 1 d .
C17 C 0.7688(10) -0.07081(19) 0.3695(7) 0.060(2) Uani 1 1 d .
C18 C 0.6416(9) -0.0671(3) 0.4119(7) 0.066(2) Uani 1 1 d .
H18A H 0.5677 -0.0623 0.3666 0.080 Uiso 1 1 calc R
C19 C 0.6922(4) -0.00601(12) 0.1881(4) 0.060(2) Uani 1 1 d GU
C20 C 0.8013(5) -0.02534(9) 0.2258(4) 0.0452(16) Uani 1 1 d GU
C21 C 0.9221(4) -0.00802(12) 0.2427(4) 0.064(2) Uani 1 1 d G
C22 C 0.9337(4) 0.02863(12) 0.2219(4) 0.0519(18) Uani 1 1 d GU
C23 C 0.8246(5) 0.04797(9) 0.1841(4) 0.0394(15) Uani 1 1 d GU
C24 C 0.7038(4) 0.03065(12) 0.1672(4) 0.058(2) Uani 1 1 d G
C25 C 0.6393(6) 0.1333(2) 0.3776(5) 0.0399(15) Uani 1 1 d U
C26 C 0.7351(6) 0.14731(17) 0.4438(5) 0.0322(13) Uani 1 1 d U
C27 C 0.8659(7) 0.14270(19) 0.4180(5) 0.0388(16) Uani 1 1 d .
H27A H 0.9341 0.1517 0.4634 0.047 Uiso 1 1 calc R
C28 C 0.8997(6) 0.12533(16) 0.3276(5) 0.0362(15) Uani 1 1 d .
C29 C 0.8042(8) 0.10974(19) 0.2590(5) 0.0449(18) Uani 1 1 d .
C30 C 0.6672(7) 0.11556(16) 0.2889(5) 0.0354(15) Uani 1 1 d .
H30A H 0.5967 0.1068 0.2454 0.043 Uiso 1 1 calc R
C31 C 0.3412(8) 0.1262(2) 0.6607(8) 0.068(2) Uani 1 1 d .
H31A H 0.2683 0.1367 0.6190 0.103 Uiso 1 1 calc R
H31B H 0.3338 0.1335 0.7333 0.103 Uiso 1 1 calc R
H31C H 0.3371 0.0998 0.6559 0.103 Uiso 1 1 calc R
C32 C 1.0494(9) 0.1015(3) 0.7799(7) 0.065(2) Uani 1 1 d .
H32A H 1.1206 0.0905 0.8225 0.098 Uiso 1 1 calc R
H32B H 1.0559 0.1279 0.7848 0.098 Uiso 1 1 calc R
H32C H 1.0578 0.0941 0.7074 0.098 Uiso 1 1 calc R
C33 C 0.3503(9) -0.0015(3) 0.8558(11) 0.108(4) Uani 1 1 d .
H33A H 0.2733 0.0116 0.8806 0.162 Uiso 1 1 calc R
H33B H 0.3667 -0.0228 0.8994 0.162 Uiso 1 1 calc R
H33C H 0.3331 -0.0091 0.7838 0.162 Uiso 1 1 calc R
C34 C 1.0489(8) -0.0203(2) 0.7469(9) 0.072(3) Uani 1 1 d .
H34A H 1.1237 -0.0353 0.7266 0.108 Uiso 1 1 calc R
H34B H 1.0660 -0.0109 0.8171 0.108 Uiso 1 1 calc R
H34C H 1.0381 -0.0001 0.6982 0.108 Uiso 1 1 calc R
C35 C 0.3900(13) -0.0589(4) 0.4872(10) 0.110(3) Uani 1 1 d U
H35A H 0.3094 -0.0541 0.5253 0.165 Uiso 1 1 calc R
H35B H 0.3789 -0.0812 0.4469 0.165 Uiso 1 1 calc R
H35C H 0.4066 -0.0387 0.4402 0.165 Uiso 1 1 calc R
C36 C 1.1107(15) -0.0756(5) 0.4534(12) 0.134(4) Uani 1 1 d U
H36A H 1.1858 -0.0756 0.4072 0.200 Uiso 1 1 calc R
H36B H 1.1184 -0.0963 0.5008 0.200 Uiso 1 1 calc R
H36C H 1.1107 -0.0532 0.4937 0.200 Uiso 1 1 calc R
C37 C 1.1721(11) 0.0280(3) 0.2531(13) 0.122(5) Uani 1 1 d .
H37A H 1.2472 0.0445 0.2640 0.183 Uiso 1 1 calc R
H37B H 1.1863 0.0131 0.1915 0.183 Uiso 1 1 calc R
H37C H 1.1643 0.0124 0.3139 0.183 Uiso 1 1 calc R
C38 C 0.4656(10) -0.0078(3) 0.1358(9) 0.080(3) Uani 1 1 d .
H38A H 0.3908 -0.0246 0.1342 0.119 Uiso 1 1 calc R
H38B H 0.4813 0.0008 0.0653 0.119 Uiso 1 1 calc R
H38C H 0.4455 0.0129 0.1803 0.119 Uiso 1 1 calc R
C39 C 0.6951(8) 0.06252(16) 0.8914(5) 0.0404(17) Uani 1 1 d .
H39A H 0.7746 0.0660 0.9372 0.048 Uiso 1 1 calc R
H39B H 0.6158 0.0661 0.9334 0.048 Uiso 1 1 calc R
C40 C 0.7142(10) -0.08082(18) 0.6999(6) 0.061(2) Uani 1 1 d .
H40A H 0.7935 -0.0940 0.7266 0.074 Uiso 1 1 calc R
H40B H 0.6353 -0.0952 0.7168 0.074 Uiso 1 1 calc R
C41 C 0.7849(10) -0.0651(2) 0.2566(6) 0.061(2) Uani 1 1 d .
H41A H 0.7066 -0.0751 0.2184 0.073 Uiso 1 1 calc R
H41B H 0.8634 -0.0788 0.2346 0.073 Uiso 1 1 calc R
C42 C 0.8314(8) 0.08941(17) 0.1624(5) 0.0432(17) Uani 1 1 d .
H42A H 0.9203 0.0958 0.1381 0.052 Uiso 1 1 calc R
H42B H 0.7653 0.0960 0.1072 0.052 Uiso 1 1 calc R
C43 C 0.7091(7) 0.16527(17) 0.5483(4) 0.0388(16) Uani 1 1 d .
H43A H 0.7830 0.1820 0.5656 0.047 Uiso 1 1 calc R
H43B H 0.6272 0.1798 0.5410 0.047 Uiso 1 1 calc R
C44 C 1.5843(7) 0.29751(18) 0.3037(6) 0.051(2) Uani 1 1 d .
C45 C 1.5907(8) 0.3326(2) 0.2826(6) 0.0513(19) Uani 1 1 d U
H45A H 1.5103 0.3453 0.2686 0.062 Uiso 1 1 calc R
C46 C 1.7065(8) 0.35134(18) 0.2800(6) 0.0486(17) Uani 1 1 d U
C47 C 1.8241(9) 0.3336(2) 0.3115(6) 0.054(2) Uani 1 1 d .
C48 C 1.8113(7) 0.29660(16) 0.3403(5) 0.0403(15) Uani 1 1 d U
H48A H 1.8896 0.2845 0.3637 0.048 Uiso 1 1 calc R
C49 C 1.7018(7) 0.27777(17) 0.3375(4) 0.0351(14) Uani 1 1 d U
C50 C 1.6129(12) 0.3950(3) 0.0685(8) 0.081(3) Uani 1 1 d .
C51 C 1.6284(11) 0.3988(2) -0.0407(7) 0.067(2) Uani 1 1 d U
H51A H 1.5527 0.3970 -0.0861 0.081 Uiso 1 1 calc R
C52 C 1.7454(11) 0.40466(18) -0.0800(6) 0.059(2) Uani 1 1 d U
C53 C 1.8467(11) 0.4093(2) -0.0170(7) 0.069(2) Uani 1 1 d U
C54 C 1.8431(10) 0.4037(3) 0.0916(7) 0.069(3) Uani 1 1 d .
H54A H 1.9208 0.4053 0.1348 0.083 Uiso 1 1 calc R
C55 C 1.7195(11) 0.39576(18) 0.1325(6) 0.062(3) Uani 1 1 d .
C56 C 1.6880(12) 0.3515(3) -0.2971(8) 0.098(3) Uani 1 1 d DU
C57 C 1.7809(12) 0.3719(3) -0.2478(6) 0.075(3) Uani 1 1 d .
C58 C 1.9057(11) 0.3564(2) -0.2421(8) 0.074(3) Uani 1 1 d .
H58A H 1.9782 0.3683 -0.2080 0.088 Uiso 1 1 calc R
C59 C 1.9203(12) 0.3229(3) -0.2879(11) 0.107(4) Uani 1 1 d .
C60 C 1.8276(9) 0.3025(2) -0.3256(5) 0.053(2) Uani 1 1 d .
C61 C 1.7006(12) 0.3166(2) -0.3330(7) 0.068(3) Uani 1 1 d .
H61A H 1.6275 0.3033 -0.3608 0.082 Uiso 1 1 calc R
C62 C 1.7198(4) 0.22428(11) -0.2405(3) 0.0465(16) Uani 1 1 d GU
C63 C 1.8405(5) 0.23656(11) -0.2753(3) 0.0466(16) Uani 1 1 d GU
C64 C 1.9579(4) 0.22463(13) -0.2278(3) 0.0575(19) Uani 1 1 d GU
C65 C 1.9547(4) 0.20041(13) -0.1455(3) 0.056(2) Uani 1 1 d G
C66 C 1.8340(4) 0.18812(11) -0.1107(3) 0.0385(14) Uani 1 1 d GU
C67 C 1.7166(4) 0.20006(11) -0.1582(3) 0.0420(15) Uani 1 1 d GU
C68 C 1.6330(7) 0.20126(18) 0.1987(5) 0.0397(17) Uani 1 1 d .
C69 C 1.7275(7) 0.21558(15) 0.2624(5) 0.0341(16) Uani 1 1 d .
C70 C 1.8588(7) 0.2115(2) 0.2359(5) 0.0457(18) Uani 1 1 d .
H70A H 1.9263 0.2223 0.2783 0.055 Uiso 1 1 calc R
C71 C 1.8945(6) 0.19158(15) 0.1476(5) 0.0332(15) Uani 1 1 d .
C72 C 1.7943(7) 0.17898(18) 0.0787(5) 0.0420(17) Uani 1 1 d .
C73 C 1.6643(8) 0.18412(18) 0.1069(5) 0.0431(17) Uani 1 1 d .
H73A H 1.5946 0.1756 0.0620 0.052 Uiso 1 1 calc R
C74 C 1.3509(9) 0.2938(3) 0.2742(12) 0.108(5) Uani 1 1 d .
H74A H 1.2781 0.2763 0.2733 0.162 Uiso 1 1 calc R
H74B H 1.3560 0.3051 0.2057 0.162 Uiso 1 1 calc R
H74C H 1.3351 0.3124 0.3264 0.162 Uiso 1 1 calc R
C75 C 2.0592(9) 0.3330(3) 0.3400(14) 0.129(6) Uani 1 1 d .
H75A H 2.1348 0.3495 0.3374 0.194 Uiso 1 1 calc R
H75B H 2.0709 0.3133 0.2905 0.194 Uiso 1 1 calc R
H75C H 2.0538 0.3231 0.4103 0.194 Uiso 1 1 calc R
C76 C 1.3834(12) 0.3842(7) 0.0421(10) 0.176(10) Uani 1 1 d .
H76A H 1.3053 0.3778 0.0812 0.264 Uiso 1 1 calc R
H76B H 1.3994 0.3655 -0.0099 0.264 Uiso 1 1 calc R
H76C H 1.3683 0.4074 0.0072 0.264 Uiso 1 1 calc R
C77 C 2.0764(15) 0.4327(5) 0.0059(8) 0.132(5) Uani 1 1 d .
H77A H 2.1565 0.4360 -0.0339 0.198 Uiso 1 1 calc R
H77B H 2.0960 0.4168 0.0651 0.198 Uiso 1 1 calc R
H77C H 2.0462 0.4562 0.0311 0.198 Uiso 1 1 calc R
C78 C 2.1647(19) 0.3226(6) -0.2481(16) 0.169(4) Uani 1 1 d U
H78A H 2.2338 0.3042 -0.2387 0.253 Uiso 1 1 calc R
H78B H 2.1595 0.3370 -0.1845 0.253 Uiso 1 1 calc R
H78C H 2.1863 0.3384 -0.3062 0.253 Uiso 1 1 calc R
C79 C 1.4677(14) 0.3499(5) -0.3709(13) 0.169(4) Uani 1 1 d DU
H79A H 1.3904 0.3651 -0.3871 0.254 Uiso 1 1 calc R
H79B H 1.4387 0.3269 -0.3417 0.254 Uiso 1 1 calc R
H79C H 1.5158 0.3454 -0.4344 0.254 Uiso 1 1 calc R
C80 C 1.4847(9) 0.2257(3) -0.2584(7) 0.064(2) Uani 1 1 d .
H80A H 1.4147 0.2362 -0.3033 0.096 Uiso 1 1 calc R
H80B H 1.4746 0.2341 -0.1869 0.096 Uiso 1 1 calc R
H80C H 1.4783 0.1993 -0.2604 0.096 Uiso 1 1 calc R
C81 C 2.1940(9) 0.2006(4) -0.1249(8) 0.092(4) Uani 1 1 d .
H81A H 2.2651 0.1884 -0.0852 0.138 Uiso 1 1 calc R
H81B H 2.1979 0.2266 -0.1107 0.138 Uiso 1 1 calc R
H81C H 2.2049 0.1964 -0.1993 0.138 Uiso 1 1 calc R
C82 C 1.7106(8) 0.39066(18) 0.2505(5) 0.0436(18) Uani 1 1 d .
H82A H 1.7882 0.4022 0.2857 0.052 Uiso 1 1 calc R
H82B H 1.6300 0.4028 0.2746 0.052 Uiso 1 1 calc R
C83 C 1.7649(14) 0.4083(2) -0.2012(6) 0.091(4) Uani 1 1 d .
H83A H 1.6872 0.4205 -0.2340 0.109 Uiso 1 1 calc R
H83B H 1.8443 0.4231 -0.2139 0.109 Uiso 1 1 calc R
C84 C 1.8415(10) 0.2643(2) -0.3642(6) 0.062(2) Uani 1 1 d .
H84A H 1.9254 0.2621 -0.4012 0.075 Uiso 1 1 calc R
H84B H 1.7679 0.2589 -0.4144 0.075 Uiso 1 1 calc R
C85 C 1.8262(8) 0.16173(17) -0.0232(5) 0.0431(17) Uani 1 1 d .
H85A H 1.9119 0.1490 -0.0152 0.052 Uiso 1 1 calc R
H85B H 1.7575 0.1435 -0.0411 0.052 Uiso 1 1 calc R
C86 C 1.7002(8) 0.23749(17) 0.3604(5) 0.0402(17) Uani 1 1 d .
H86A H 1.6128 0.2306 0.3867 0.048 Uiso 1 1 calc R
H86B H 1.7682 0.2318 0.4149 0.048 Uiso 1 1 calc R
O9 O 1.6074(6) 0.23635(14) -0.2931(4) 0.0574(14) Uani 1 1 d U
O10 O 2.0672(5) 0.18658(15) -0.0948(4) 0.0543(13) Uani 1 1 d .
O11 O 2.0404(13) 0.3054(3) -0.2696(10) 0.155(4) Uani 1 1 d U
O12 O 1.5511(13) 0.3676(3) -0.2985(10) 0.166(4) Uani 1 1 d DU
O13 O 1.4937(7) 0.3869(2) 0.1102(4) 0.096(3) Uani 1 1 d .
O14 O 1.9741(8) 0.4168(2) -0.0599(4) 0.096(2) Uani 1 1 d .
O15 O 1.4686(5) 0.27626(17) 0.2983(7) 0.092(2) Uani 1 1 d .
O16 O 1.9394(5) 0.35228(14) 0.3135(6) 0.079(2) Uani 1 1 d .
N3 N 2.0296(6) 0.18283(16) 0.1359(5) 0.0535(16) Uani 1 1 d .
H3A H 2.0531 0.1690 0.0840 0.064 Uiso 1 1 calc R
H3B H 2.0899 0.1912 0.1804 0.064 Uiso 1 1 calc R
N4 N 1.4950(6) 0.20132(17) 0.2281(5) 0.0535(16) Uani 1 1 d .
H4A H 1.4728 0.2108 0.2877 0.064 Uiso 1 1 calc R
H4B H 1.4338 0.1919 0.1862 0.064 Uiso 1 1 calc R
F1 F 1.1614(9) 0.0953(3) 0.0329(6) 0.161(4) Uani 1 1 d .
F2 F 1.3326(15) 0.0710(2) 0.0516(7) 0.203(6) Uani 1 1 d .
F3 F 1.3247(8) 0.1100(2) -0.0534(5) 0.124(3) Uani 1 1 d .
O01 O 1.3479(7) 0.1604(2) 0.0946(5) 0.085(2) Uani 1 1 d .
O02 O 1.3214(7) 0.1176(3) 0.2121(5) 0.108(3) Uani 1 1 d .
O03 O 1.2126(7) 0.20837(18) 0.3142(5) 0.084(2) Uani 1 1 d .
O04 O 1.1772(7) 0.1648(2) 0.4382(5) 0.085(2) Uani 1 1 d .
F4 F 1.1785(14) 0.2538(3) 0.4811(7) 0.194(5) Uani 1 1 d .
F5 F 1.3641(10) 0.2324(4) 0.4937(7) 0.190(5) Uani 1 1 d .
F6 F 1.2059(7) 0.21441(19) 0.5824(4) 0.104(2) Uani 1 1 d .

loop_
_atom_site_aniso_label
_atom_site_aniso_U_11
_atom_site_aniso_U_22
_atom_site_aniso_U_33
_atom_site_aniso_U_23
_atom_site_aniso_U_13
_atom_site_aniso_U_12
O1 0.040(3) 0.067(3) 0.045(3) 0.005(2) 0.019(2) -0.006(2)
O2 0.047(3) 0.082(4) 0.044(3) 0.020(3) -0.011(2) -0.005(3)
O3 0.048(3) 0.044(3) 0.083(4) -0.016(3) 0.012(3) -0.015(2)
O4 0.053(3) 0.032(2) 0.076(4) -0.007(2) 0.005(3) -0.003(2)
O5 0.091(5) 0.040(3) 0.080(4) 0.010(3) -0.023(4) -0.031(3)
O6 0.072(4) 0.036(3) 0.103(5) -0.010(3) 0.031(4) -0.013(3)
O7 0.088(4) 0.136(6) 0.052(3) -0.016(4) 0.030(3) -0.016(4)
O8 0.086(4) 0.248(12) 0.071(5) -0.022(6) 0.051(3) 0.026(6)
N1 0.047(4) 0.066(4) 0.040(3) -0.003(3) 0.004(3) 0.024(3)
N2 0.039(3) 0.074(4) 0.038(3) -0.025(3) 0.017(3) -0.008(3)
C1 0.039(4) 0.037(3) 0.020(3) 0.001(3) 0.002(3) 0.008(3)
C01 0.150(11) 0.083(8) 0.044(6) -0.009(5) 0.012(6) -0.022(7)
C2 0.051(4) 0.019(3) 0.036(3) 0.003(3) 0.019(3) -0.007(3)
C02 0.044(5) 0.113(8) 0.046(5) -0.004(5) 0.001(4) 0.016(5)
C3 0.054(4) 0.040(4) 0.019(3) 0.005(3) 0.002(3) -0.006(3)
C03 0.087(7) 0.076(7) 0.076(7) -0.044(6) 0.012(5) 0.016(5)
C4 0.037(2) 0.032(2) 0.027(2) 0.0010(16) 0.0031(17) -0.0036(17)
C04 0.065(6) 0.063(6) 0.070(6) -0.019(5) 0.010(5) -0.028(5)
C5 0.059(4) 0.046(4) 0.022(3) 0.012(3) 0.013(3) -0.013(3)
C6 0.047(3) 0.028(3) 0.035(3) -0.007(3) 0.022(3) -0.007(3)
C7 0.059(5) 0.027(4) 0.067(5) -0.003(3) 0.023(4) -0.003(3)
C8 0.067(5) 0.042(4) 0.043(4) -0.002(3) 0.009(4) -0.001(4)
C9 0.070(5) 0.032(4) 0.031(4) 0.000(3) 0.018(3) -0.020(4)
C10 0.061(5) 0.039(4) 0.030(3) 0.006(3) 0.023(3) 0.017(4)
C11 0.072(5) 0.043(4) 0.029(4) -0.015(3) 0.013(3) -0.016(4)
C12 0.072(5) 0.018(3) 0.029(3) 0.001(3) 0.011(3) 0.010(3)
C13 0.068(5) 0.064(5) 0.030(4) -0.017(3) 0.019(3) -0.022(4)
C14 0.062(5) 0.047(4) 0.046(4) 0.001(3) 0.021(3) -0.021(4)
C15 0.077(6) 0.053(5) 0.043(4) -0.017(4) 0.003(4) 0.008(4)
C16 0.080(6) 0.085(7) 0.050(5) 0.004(5) 0.032(5) 0.010(5)
C17 0.093(7) 0.027(4) 0.062(5) 0.009(3) 0.046(5) -0.009(4)
C18 0.073(6) 0.073(6) 0.053(5) -0.018(4) 0.009(4) -0.005(5)
C19 0.084(5) 0.057(5) 0.040(4) 0.010(3) 0.023(4) -0.016(4)
C20 0.080(5) 0.026(3) 0.031(4) -0.007(3) 0.031(3) -0.018(3)
C21 0.096(7) 0.037(4) 0.062(5) 0.015(4) 0.036(5) 0.005(4)
C22 0.053(4) 0.056(5) 0.047(4) -0.016(3) 0.012(3) 0.001(3)
C23 0.057(4) 0.038(4) 0.024(3) 0.006(3) 0.011(3) -0.014(3)
C24 0.100(7) 0.048(5) 0.026(4) 0.005(3) 0.010(4) -0.011(4)
C25 0.032(3) 0.057(4) 0.031(3) 0.006(3) 0.010(2) -0.012(3)
C26 0.037(2) 0.034(2) 0.0257(19) 0.0023(16) 0.0078(15) -0.0011(16)
C27 0.044(4) 0.049(4) 0.024(3) -0.002(3) 0.006(3) -0.005(3)
C28 0.045(4) 0.026(3) 0.038(4) 0.002(3) 0.016(3) -0.010(3)
C29 0.062(5) 0.041(4) 0.033(4) -0.005(3) 0.016(3) 0.010(4)
C30 0.051(4) 0.031(3) 0.024(3) 0.003(3) 0.003(3) -0.012(3)
C31 0.059(5) 0.056(5) 0.092(7) 0.008(5) 0.022(5) -0.001(4)
C32 0.068(6) 0.070(6) 0.058(5) 0.006(4) -0.008(4) -0.020(5)
C33 0.049(6) 0.116(9) 0.160(12) -0.052(8) 0.026(7) -0.019(6)
C34 0.057(5) 0.052(5) 0.108(8) 0.015(5) 0.011(5) -0.003(4)
C35 0.107(4) 0.115(4) 0.108(4) 0.000(2) 0.0012(19) 0.002(2)
C36 0.130(4) 0.138(5) 0.133(4) -0.002(2) -0.0008(19) 0.000(2)
C37 0.083(8) 0.090(9) 0.194(15) 0.015(9) 0.010(9) 0.026(7)
C38 0.064(6) 0.074(6) 0.101(8) -0.021(6) 0.009(6) -0.015(5)
C39 0.072(5) 0.031(3) 0.018(3) 0.005(3) 0.007(3) -0.005(3)
C40 0.114(7) 0.020(3) 0.052(5) 0.006(3) 0.028(5) -0.011(4)
C41 0.110(7) 0.040(4) 0.033(4) 0.002(3) 0.019(4) 0.020(4)
C42 0.060(5) 0.036(4) 0.035(4) 0.004(3) 0.026(3) -0.002(3)
C43 0.058(4) 0.038(4) 0.022(3) -0.003(3) 0.022(3) -0.002(3)
C44 0.052(5) 0.028(4) 0.074(5) 0.012(3) 0.021(4) 0.015(3)
C45 0.053(4) 0.045(4) 0.057(5) 0.004(4) 0.025(4) 0.034(3)
C46 0.068(4) 0.034(4) 0.045(4) -0.002(3) 0.021(4) 0.025(3)
C47 0.078(6) 0.036(4) 0.047(4) -0.006(3) -0.001(4) 0.023(4)
C48 0.057(4) 0.025(3) 0.039(4) -0.008(3) 0.001(3) 0.012(2)
C49 0.052(4) 0.043(4) 0.011(3) -0.001(3) 0.005(3) 0.010(3)
C50 0.117(9) 0.070(6) 0.057(6) -0.005(5) 0.004(6) 0.060(6)
C51 0.100(6) 0.052(5) 0.050(5) -0.014(4) -0.004(4) 0.033(5)
C52 0.130(6) 0.023(3) 0.026(4) 0.004(3) 0.020(3) 0.034(4)
C53 0.121(7) 0.040(4) 0.047(5) -0.008(4) 0.023(4) 0.015(5)
C54 0.080(6) 0.090(7) 0.039(4) 0.000(4) 0.018(4) -0.008(5)
C55 0.128(8) 0.023(4) 0.036(4) -0.005(3) 0.021(5) 0.014(4)
C56 0.178(7) 0.060(6) 0.057(6) 0.008(5) 0.030(7) -0.006(6)
C57 0.143(9) 0.067(6) 0.015(4) 0.006(4) 0.020(5) 0.033(6)
C58 0.102(8) 0.034(4) 0.083(7) -0.004(4) -0.023(6) -0.016(5)
C59 0.089(8) 0.088(8) 0.148(12) -0.044(8) 0.043(8) 0.020(7)
C60 0.081(6) 0.052(5) 0.026(4) -0.008(3) 0.021(4) -0.033(5)
C61 0.114(8) 0.033(4) 0.058(5) 0.020(4) -0.002(5) -0.005(5)
C62 0.072(4) 0.037(4) 0.030(4) -0.010(3) 0.005(3) -0.010(3)
C63 0.074(4) 0.035(4) 0.033(4) -0.009(3) 0.035(3) -0.015(3)
C64 0.079(4) 0.057(5) 0.039(4) 0.003(3) 0.035(3) -0.007(4)
C65 0.089(6) 0.038(4) 0.043(4) -0.004(3) 0.033(5) -0.013(4)
C66 0.060(4) 0.033(4) 0.024(3) -0.004(3) 0.018(3) -0.016(3)
C67 0.068(4) 0.038(4) 0.020(3) -0.015(3) 0.013(3) -0.004(3)
C68 0.059(5) 0.043(4) 0.019(3) -0.001(3) 0.015(3) 0.002(3)
C69 0.062(5) 0.016(3) 0.025(3) 0.009(2) 0.014(3) -0.002(3)
C70 0.047(4) 0.056(4) 0.034(4) -0.012(3) 0.013(3) 0.004(3)
C71 0.041(4) 0.023(3) 0.037(4) -0.005(3) 0.016(3) 0.002(3)
C72 0.047(4) 0.037(4) 0.043(4) 0.002(3) 0.016(3) -0.005(3)
C73 0.068(5) 0.036(4) 0.026(3) 0.006(3) 0.012(3) -0.008(3)
C74 0.039(5) 0.062(6) 0.223(15) 0.006(8) 0.000(7) 0.006(4)
C75 0.043(6) 0.047(6) 0.30(2) -0.009(8) -0.025(8) -0.008(4)
C76 0.067(8) 0.40(3) 0.058(7) -0.046(12) 0.004(6) -0.018(12)
C77 0.164(13) 0.196(15) 0.038(6) -0.009(7) 0.030(7) -0.023(11)
C78 0.165(4) 0.169(5) 0.172(5) -0.001(2) 0.003(2) -0.006(2)
C79 0.169(4) 0.168(5) 0.170(4) -0.001(2) 0.003(2) 0.000(2)
C80 0.069(6) 0.072(6) 0.050(5) 0.001(4) -0.007(4) 0.011(5)
C81 0.062(6) 0.144(10) 0.072(6) -0.005(6) 0.029(5) -0.048(6)
C82 0.069(5) 0.031(3) 0.033(4) -0.005(3) 0.025(3) 0.002(3)
C83 0.211(13) 0.032(4) 0.031(4) -0.007(3) 0.019(6) 0.022(6)
C84 0.113(7) 0.045(4) 0.030(4) -0.003(3) 0.015(4) -0.003(4)
C85 0.066(5) 0.031(4) 0.032(3) 0.001(3) 0.008(3) -0.024(3)
C86 0.068(5) 0.030(3) 0.023(3) 0.006(3) -0.002(3) 0.008(3)
O9 0.082(4) 0.049(3) 0.042(3) -0.007(2) 0.008(2) 0.013(3)
O10 0.060(3) 0.062(3) 0.040(3) 0.003(2) 0.011(3) -0.013(3)
O11 0.156(4) 0.151(4) 0.160(4) -0.001(2) 0.010(2) 0.003(2)
O12 0.165(4) 0.165(4) 0.166(4) 0.0005(10) 0.0054(10) 0.0018(10)
O13 0.085(5) 0.174(7) 0.031(3) 0.004(4) 0.023(3) 0.045(5)
O14 0.149(7) 0.108(5) 0.031(3) 0.004(3) 0.030(4) -0.054(5)
O15 0.032(3) 0.066(4) 0.177(8) 0.008(4) 0.007(4) 0.005(3)
O16 0.045(3) 0.032(3) 0.160(7) -0.018(3) -0.008(4) 0.005(2)
N3 0.056(4) 0.046(4) 0.060(4) -0.012(3) 0.021(3) -0.008(3)
N4 0.066(4) 0.052(4) 0.043(3) 0.001(3) 0.023(3) -0.002(3)
F1 0.153(7) 0.212(10) 0.121(6) -0.096(6) 0.051(5) -0.121(7)
F2 0.421(19) 0.083(5) 0.107(6) -0.016(4) 0.032(8) 0.110(8)
F3 0.151(6) 0.159(7) 0.062(4) -0.016(4) 0.001(4) -0.003(5)
O01 0.115(6) 0.079(5) 0.062(4) -0.001(4) 0.020(4) -0.035(4)
O02 0.086(5) 0.201(9) 0.036(4) -0.010(4) 0.003(3) -0.024(5)
O03 0.117(6) 0.068(4) 0.068(4) -0.002(3) 0.019(4) -0.040(4)
O04 0.094(5) 0.082(5) 0.080(5) -0.016(4) 0.004(4) -0.028(4)
F4 0.358(16) 0.110(6) 0.116(7) -0.065(6) 0.028(8) 0.054(8)
F5 0.137(7) 0.324(16) 0.110(6) -0.003(8) 0.007(6) -0.100(9)
F6 0.125(5) 0.129(5) 0.060(3) -0.010(3) 0.029(3) -0.030(4)

loop_
_atom_type_symbol
_atom_type_description
_atom_type_scat_dispersion_real
_atom_type_scat_dispersion_imag
_atom_type_scat_source
C C 0.0033 0.0016 'International Tables Vol C Tables 4.2.6.8 and 6.1.1.4'
H H 0.0000 0.0000 'International Tables Vol C Tables 4.2.6.8 and 6.1.1.4'
N N 0.0061 0.0033 'International Tables Vol C Tables 4.2.6.8 and 6.1.1.4'
O O 0.0106 0.0060 'International Tables Vol C Tables 4.2.6.8 and 6.1.1.4'
F F 0.0171 0.0103 'International Tables Vol C Tables 4.2.6.8 and 6.1.1.4'

loop_
_geom_angle_atom_site_label_1
_geom_angle_atom_site_label_2
_geom_angle_atom_site_label_3
_geom_angle
C1 O1 C31 117.0(6)
C4 O2 C32 118.3(6)
C7 O3 C33 113.6(6)
C10 O4 C34 116.9(6)
C19 O5 C38 118.9(6)
C22 O6 C37 114.9(7)
C13 O7 C35 115.4(8)
C16 O8 C36 120.9(10)
C25 N1 H1A 120.0
C25 N1 H1B 120.0
H1A N1 H1B 120.0
C28 N2 H2B 120.0
C28 N2 H2C 120.0
H2B N2 H2C 120.0
C6 C1 O1 116.7(6)
C6 C1 C2 121.1(6)
O1 C1 C2 122.2(6)
F2 C01 F3 106.8(10)
F2 C01 F1 94.8(11)
F3 C01 F1 101.9(10)
F2 C01 C02 121.0(10)
F3 C01 C02 121.7(10)
F1 C01 C02 105.2(9)
C1 C2 C3 119.5(6)
C1 C2 H2A 120.2
C3 C2 H2A 120.2
O02 C02 O01 126.5(10)
O02 C02 C01 117.3(11)
O01 C02 C01 115.6(8)
C4 C3 C2 118.8(6)
C4 C3 C39 120.1(6)
C2 C3 C39 121.1(6)
F4 C03 F6 101.4(8)
F4 C03 F5 105.7(12)
F6 C03 F5 101.0(9)
F4 C03 C04 120.9(11)
F6 C03 C04 115.0(9)
F5 C03 C04 110.6(8)
O2 C4 C3 115.9(5)
O2 C4 C5 124.8(6)
C3 C4 C5 119.2(6)
O03 C04 O04 134.9(8)
O03 C04 C03 113.0(9)
O04 C04 C03 112.1(9)
C6 C5 C4 121.5(6)
C6 C5 H5A 119.2
C4 C5 H5A 119.2
C1 C6 C5 119.6(6)
C1 C6 C43 125.1(6)
C5 C6 C43 115.2(5)
C8 C7 O3 125.4(7)
C8 C7 C12 120.6(7)
O3 C7 C12 113.6(6)
C7 C8 C9 121.6(7)
C7 C8 H8A 119.2
C9 C8 H8A 119.2
C10 C9 C8 118.8(6)
C10 C9 C40 119.4(7)
C8 C9 C40 121.8(7)
C9 C10 O4 115.3(6)
C9 C10 C11 121.0(7)
O4 C10 C11 123.6(7)
C12 C11 C10 122.7(7)
C12 C11 H11A 118.7
C10 C11 H11A 118.7
C11 C12 C7 115.1(6)
C11 C12 C39 120.9(7)
C7 C12 C39 123.9(6)
C14 C13 C18 122.1(8)
C14 C13 O7 115.1(6)
C18 C13 O7 122.4(8)
C13 C14 C15 118.0(7)
C13 C14 C40 127.6(7)
C15 C14 C40 114.4(8)
C16 C15 C14 121.0(8)
C16 C15 H15A 119.5
C14 C15 H15A 119.5
C17 C16 O8 112.3(8)
C17 C16 C15 121.1(8)
O8 C16 C15 126.6(10)
C16 C17 C18 115.8(8)
C16 C17 C41 124.5(8)
C18 C17 C41 119.5(9)
C13 C18 C17 121.9(9)
C13 C18 H18A 119.1
C17 C18 H18A 119.1
O5 C19 C20 115.8(4)
O5 C19 C24 124.2(4)
C20 C19 C24 120.0
C21 C20 C19 120.0
C21 C20 C41 120.3(5)
C19 C20 C41 119.6(5)
C20 C21 C22 120.0
C23 C22 C21 120.0
C23 C22 O6 114.5(4)
C21 C22 O6 125.4(4)
C22 C23 C24 120.0
C22 C23 C42 122.0(4)
C24 C23 C42 118.0(4)
C23 C24 C19 120.0
C30 C25 C26 123.1(6)
C30 C25 N1 116.4(6)
C26 C25 N1 119.9(6)
C25 C26 C27 117.7(6)
C25 C26 C43 125.0(6)
C27 C26 C43 117.2(6)
C28 C27 C26 121.6(6)
C28 C27 H27A 119.2
C26 C27 H27A 119.2
C27 C28 C29 122.4(6)
C27 C28 N2 119.8(6)
C29 C28 N2 117.7(5)
C28 C29 C30 114.1(5)
C28 C29 C42 126.2(6)
C30 C29 C42 119.7(7)
C25 C30 C29 121.1(6)
C25 C30 H30A 119.4
C29 C30 H30A 119.4
O1 C31 H31A 109.5
O1 C31 H31B 109.5
H31A C31 H31B 109.5
O1 C31 H31C 109.5
H31A C31 H31C 109.5
H31B C31 H31C 109.5
O2 C32 H32A 109.5
O2 C32 H32B 109.5
H32A C32 H32B 109.5
O2 C32 H32C 109.5
H32A C32 H32C 109.5
H32B C32 H32C 109.5
O3 C33 H33A 109.5
O3 C33 H33B 109.5
H33A C33 H33B 109.5
O3 C33 H33C 109.5
H33A C33 H33C 109.5
H33B C33 H33C 109.5
O4 C34 H34A 109.5
O4 C34 H34B 109.5
H34A C34 H34B 109.5
O4 C34 H34C 109.5
H34A C34 H34C 109.5
H34B C34 H34C 109.5
O7 C35 H35A 109.5
O7 C35 H35B 109.5
H35A C35 H35B 109.5
O7 C35 H35C 109.5
H35A C35 H35C 109.5
H35B C35 H35C 109.5
O8 C36 H36A 109.5
O8 C36 H36B 109.5
H36A C36 H36B 109.5
O8 C36 H36C 109.5
H36A C36 H36C 109.5
H36B C36 H36C 109.5
O6 C37 H37A 109.5
O6 C37 H37B 109.5
H37A C37 H37B 109.5
O6 C37 H37C 109.5
H37A C37 H37C 109.5
H37B C37 H37C 109.5
O5 C38 H38A 109.5
O5 C38 H38B 109.5
H38A C38 H38B 109.5
O5 C38 H38C 109.5
H38A C38 H38C 109.5
H38B C38 H38C 109.5
C12 C39 C3 109.6(5)
C12 C39 H39A 109.8
C3 C39 H39A 109.8
C12 C39 H39B 109.8
C3 C39 H39B 109.8
H39A C39 H39B 108.2
C14 C40 C9 111.9(6)
C14 C40 H40A 109.2
C9 C40 H40A 109.2
C14 C40 H40B 109.2
C9 C40 H40B 109.2
H40A C40 H40B 107.9
C17 C41 C20 113.9(6)
C17 C41 H41A 108.8
C20 C41 H41A 108.8
C17 C41 H41B 108.8
C20 C41 H41B 108.8
H41A C41 H41B 107.7
C29 C42 C23 109.7(5)
C29 C42 H42A 109.7
C23 C42 H42A 109.7
C29 C42 H42B 109.7
C23 C42 H42B 109.7
H42A C42 H42B 108.2
C6 C43 C26 114.4(5)
C6 C43 H43A 108.7
C26 C43 H43A 108.7
C6 C43 H43B 108.7
C26 C43 H43B 108.7
H43A C43 H43B 107.6
C45 C44 O15 125.5(7)
C45 C44 C49 120.7(7)
O15 C44 C49 113.8(6)
C44 C45 C46 123.3(7)
C44 C45 H45A 118.3
C46 C45 H45A 118.3
C45 C46 C47 118.3(7)
C45 C46 C82 121.9(7)
C47 C46 C82 119.7(7)
O16 C47 C46 118.9(7)
O16 C47 C48 124.9(7)
C46 C47 C48 116.2(8)
C49 C48 C47 126.1(7)
C49 C48 H48A 116.9
C47 C48 H48A 116.9
C48 C49 C44 115.1(6)
C48 C49 C86 122.2(6)
C44 C49 C86 122.6(6)
C55 C50 O13 117.7(9)
C55 C50 C51 119.7(10)
O13 C50 C51 122.3(10)
C52 C51 C50 121.5(10)
C52 C51 H51A 119.3
C50 C51 H51A 119.3
C53 C52 C51 118.8(8)
C53 C52 C83 118.9(9)
C51 C52 C83 122.2(10)
C52 C53 C54 123.6(9)
C52 C53 O14 118.8(8)
C54 C53 O14 117.2(9)
C55 C54 C53 117.0(9)
C55 C54 H54A 121.5
C53 C54 H54A 121.5
C50 C55 C54 118.8(8)
C50 C55 C82 122.5(9)
C54 C55 C82 118.6(9)
C57 C56 C61 127.9(11)
C57 C56 O12 114.0(10)
C61 C56 O12 117.5(10)
C56 C57 C58 114.2(9)
C56 C57 C83 128.1(11)
C58 C57 C83 117.7(11)
C59 C58 C57 117.2(10)
C59 C58 H58A 121.4
C57 C58 H58A 121.4
C60 C59 C58 127.0(10)
C60 C59 O11 114.3(11)
C58 C59 O11 116.7(12)
C59 C60 C61 117.7(9)
C59 C60 C84 127.0(10)
C61 C60 C84 115.3(8)
C56 C61 C60 115.2(10)
C56 C61 H61A 122.4
C60 C61 H61A 122.4
O9 C62 C63 117.0(4)
O9 C62 C67 123.0(4)
C63 C62 C67 120.0
C62 C63 C64 120.0
C62 C63 C84 119.0(5)
C64 C63 C84 120.9(5)
C63 C64 C65 120.0
C64 C65 C66 120.0
C64 C65 O10 123.8(3)
C66 C65 O10 116.2(3)
C67 C66 C65 120.0
C67 C66 C85 118.3(4)
C65 C66 C85 121.7(4)
C66 C67 C62 120.0
C69 C68 C73 121.5(6)
C69 C68 N4 120.5(6)
C73 C68 N4 117.9(7)
C68 C69 C70 118.1(6)
C68 C69 C86 124.5(6)
C70 C69 C86 117.3(6)
C69 C70 C71 121.7(7)
C69 C70 H70A 119.1
C71 C70 H70A 119.1
C72 C71 C70 119.0(6)
C72 C71 N3 122.3(6)
C70 C71 N3 118.6(6)
C73 C72 C71 117.3(6)
C73 C72 C85 121.2(7)
C71 C72 C85 121.5(6)
C72 C73 C68 122.0(7)
C72 C73 H73A 119.0
C68 C73 H73A 119.0
O15 C74 H74A 109.5
O15 C74 H74B 109.5
H74A C74 H74B 109.5
O15 C74 H74C 109.5
H74A C74 H74C 109.5
H74B C74 H74C 109.5
O16 C75 H75A 109.5
O16 C75 H75B 109.5
H75A C75 H75B 109.5
O16 C75 H75C 109.5
H75A C75 H75C 109.5
H75B C75 H75C 109.5
O13 C76 H76A 109.5
O13 C76 H76B 109.5
H76A C76 H76B 109.5
O13 C76 H76C 109.5
H76A C76 H76C 109.5
H76B C76 H76C 109.5
O14 C77 H77A 109.5
O14 C77 H77B 109.5
H77A C77 H77B 109.5
O14 C77 H77C 109.5
H77A C77 H77C 109.5
H77B C77 H77C 109.5
O11 C78 H78A 109.5
O11 C78 H78B 109.5
H78A C78 H78B 109.5
O11 C78 H78C 109.5
H78A C78 H78C 109.5
H78B C78 H78C 109.5
O12 C79 H79A 109.5
O12 C79 H79B 109.5
H79A C79 H79B 109.5
O12 C79 H79C 109.5
H79A C79 H79C 109.5
H79B C79 H79C 109.5
O9 C80 H80A 109.5
O9 C80 H80B 109.5
H80A C80 H80B 109.5
O9 C80 H80C 109.5
H80A C80 H80C 109.5
H80B C80 H80C 109.5
O10 C81 H81A 109.5
O10 C81 H81B 109.5
H81A C81 H81B 109.5
O10 C81 H81C 109.5
H81A C81 H81C 109.5
H81B C81 H81C 109.5
C46 C82 C55 111.8(5)
C46 C82 H82A 109.3
C55 C82 H82A 109.3
C46 C82 H82B 109.3
C55 C82 H82B 109.3
H82A C82 H82B 107.9
C57 C83 C52 109.9(6)
C57 C83 H83A 109.7
C52 C83 H83A 109.7
C57 C83 H83B 109.7
C52 C83 H83B 109.7
H83A C83 H83B 108.2
C60 C84 C63 112.2(6)
C60 C84 H84A 109.2
C63 C84 H84A 109.2
C60 C84 H84B 109.2
C63 C84 H84B 109.2
H84A C84 H84B 107.9
C66 C85 C72 113.5(5)
C66 C85 H85A 108.9
C72 C85 H85A 108.9
C66 C85 H85B 108.9
C72 C85 H85B 108.9
H85A C85 H85B 107.7
C49 C86 C69 110.9(5)
C49 C86 H86A 109.5
C69 C86 H86A 109.5
C49 C86 H86B 109.5
C69 C86 H86B 109.5
H86A C86 H86B 108.1
C62 O9 C80 118.7(5)
C65 O10 C81 117.3(6)
C59 O11 C78 125.7(14)
C79 O12 C56 110.7(9)
C50 O13 C76 117.6(8)
C77 O14 C53 119.0(7)
C74 O15 C44 117.1(7)
C47 O16 C75 117.9(6)
C71 N3 H3A 120.0
C71 N3 H3B 120.0
H3A N3 H3B 120.0
C68 N4 H4A 120.0
C68 N4 H4B 120.0
H4A N4 H4B 120.0

loop_
_geom_bond_atom_site_label_1
_geom_bond_atom_site_label_2
_geom_bond_distance
O1 C1 1.359(8)
O1 C31 1.454(9)
O2 C4 1.350(8)
O2 C32 1.414(9)
O3 C7 1.391(9)
O3 C33 1.440(10)
O4 C10 1.377(8)
O4 C34 1.436(9)
O5 C19 1.364(6)
O5 C38 1.385(12)
O6 C22 1.402(6)
O6 C37 1.482(12)
O7 C13 1.408(10)
O7 C35 1.437(14)
O8 C16 1.365(11)
O8 C36 1.432(16)
N1 C25 1.470(8)
N1 H1A 0.8800
N1 H1B 0.8800
N2 C28 1.477(8)
N2 H2B 0.8800
N2 H2C 0.8800
C1 C6 1.351(8)
C1 C2 1.418(8)
C01 F2 1.214(13)
C01 F3 1.251(11)
C01 F1 1.439(14)
C01 C02 1.471(14)
C2 C3 1.419(10)
C2 H2A 0.9500
C02 O02 1.224(11)
C02 O01 1.256(12)
C3 C4 1.400(9)
C3 C39 1.514(8)
C03 F4 1.184(13)
C03 F6 1.358(12)
C03 F5 1.368(13)
C03 C04 1.545(13)
C4 C5 1.406(9)
C04 O03 1.182(11)
C04 O04 1.316(12)
C5 C6 1.389(10)
C5 H5A 0.9500
C6 C43 1.514(9)
C7 C8 1.363(10)
C7 C12 1.410(10)
C8 C9 1.402(10)
C8 H8A 0.9500
C9 C10 1.308(10)
C9 C40 1.569(10)
C10 C11 1.391(10)
C11 C12 1.397(10)
C11 H11A 0.9500
C12 C39 1.476(9)
C13 C14 1.317(12)
C13 C18 1.355(11)
C14 C15 1.399(11)
C14 C40 1.529(10)
C15 C16 1.381(11)
C15 H15A 0.9500
C16 C17 1.359(13)
C17 C18 1.420(12)
C17 C41 1.485(11)
C18 H18A 0.9500
C19 C20 1.3900
C19 C24 1.3900
C20 C21 1.3900
C20 C41 1.535(8)
C21 C22 1.3900
C22 C23 1.3900
C23 C24 1.3900
C23 C42 1.563(7)
C25 C30 1.356(9)
C25 C26 1.372(9)
C26 C27 1.385(9)
C26 C43 1.532(8)
C27 C28 1.382(9)
C27 H27A 0.9500
C28 C29 1.411(10)
C29 C30 1.466(10)
C29 C42 1.488(9)
C30 H30A 0.9500
C31 H31A 0.9800
C31 H31B 0.9800
C31 H31C 0.9800
C32 H32A 0.9800
C32 H32B 0.9800
C32 H32C 0.9800
C33 H33A 0.9800
C33 H33B 0.9800
C33 H33C 0.9800
C34 H34A 0.9800
C34 H34B 0.9800
C34 H34C 0.9800
C35 H35A 0.9800
C35 H35B 0.9800
C35 H35C 0.9800
C36 H36A 0.9800
C36 H36B 0.9800
C36 H36C 0.9800
C37 H37A 0.9800
C37 H37B 0.9800
C37 H37C 0.9800
C38 H38A 0.9800
C38 H38B 0.9800
C38 H38C 0.9800
C39 H39A 0.9900
C39 H39B 0.9900
C40 H40A 0.9900
C40 H40B 0.9900
C41 H41A 0.9900
C41 H41B 0.9900
C42 H42A 0.9900
C42 H42B 0.9900
C43 H43A 0.9900
C43 H43B 0.9900
C44 C45 1.332(10)
C44 O15 1.410(10)
C44 C49 1.450(10)
C45 C46 1.362(11)
C45 H45A 0.9500
C46 C47 1.408(11)
C46 C82 1.506(10)
C47 O16 1.356(10)
C47 C48 1.425(10)
C48 C49 1.308(9)
C48 H48A 0.9500
C49 C86 1.521(9)
C50 C55 1.336(14)
C50 O13 1.369(13)
C50 C51 1.428(13)
C51 C52 1.319(13)
C51 H51A 0.9500
C52 C53 1.298(13)
C52 C83 1.586(10)
C53 C54 1.416(12)
C53 O14 1.444(12)
C54 C55 1.403(13)
C54 H54A 0.9500
C55 C82 1.537(10)
C56 C57 1.350(15)
C56 C61 1.377(14)
C56 O12 1.508(15)
C57 C58 1.386(13)
C57 C83 1.485(12)
C58 C59 1.384(14)
C58 H58A 0.9500
C59 C60 1.286(14)
C59 O11 1.390(15)
C60 C61 1.387(13)
C60 C84 1.508(11)
C61 H61A 0.9500
C62 O9 1.379(7)
C62 C63 1.3900
C62 C67 1.3900
C63 C64 1.3900
C63 C84 1.540(8)
C64 C65 1.3900
C65 C66 1.3900
C65 O10 1.392(7)
C66 C67 1.3900
C66 C85 1.496(7)
C68 C69 1.347(10)
C68 C73 1.388(9)
C68 N4 1.458(9)
C69 C70 1.389(9)
C69 C86 1.534(9)
C70 C71 1.411(9)
C70 H70A 0.9500
C71 C72 1.405(10)
C71 N3 1.417(9)
C72 C73 1.388(10)
C72 C85 1.505(9)
C73 H73A 0.9500
C74 O15 1.382(11)
C74 H74A 0.9800
C74 H74B 0.9800
C74 H74C 0.9800
C75 O16 1.437(11)
C75 H75A 0.9800
C75 H75B 0.9800
C75 H75C 0.9800
C76 O13 1.400(13)
C76 H76A 0.9800
C76 H76B 0.9800
C76 H76C 0.9800
C77 O14 1.442(15)
C77 H77A 0.9800
C77 H77B 0.9800
C77 H77C 0.9800
C78 O11 1.428(19)
C78 H78A 0.9800
C78 H78B 0.9800
C78 H78C 0.9800
C79 O12 1.400(4)
C79 H79A 0.9800
C79 H79B 0.9800
C79 H79C 0.9800
C80 O9 1.389(10)
C80 H80A 0.9800
C80 H80B 0.9800
C80 H80C 0.9800
C81 O10 1.448(9)
C81 H81A 0.9800
C81 H81B 0.9800
C81 H81C 0.9800
C82 H82A 0.9900
C82 H82B 0.9900
C83 H83A 0.9900
C83 H83B 0.9900
C84 H84A 0.9900
C84 H84B 0.9900
C85 H85A 0.9900
C85 H85B 0.9900
C86 H86A 0.9900
C86 H86B 0.9900
N3 H3A 0.8800
N3 H3B 0.8800
N4 H4A 0.8800
N4 H4B 0.8800

loop_
_geom_torsion_atom_site_label_1
_geom_torsion_atom_site_label_2
_geom_torsion_atom_site_label_3
_geom_torsion_atom_site_label_4
_geom_torsion
C31 O1 C1 C6 -177.7(6)
C31 O1 C1 C2 -0.2(9)
C6 C1 C2 C3 -4.1(9)
O1 C1 C2 C3 178.5(6)
F2 C01 C02 O02 -25.6(18)
F3 C01 C02 O02 -165.5(11)
F1 C01 C02 O02 79.7(12)
F2 C01 C02 O01 146.7(13)
F3 C01 C02 O01 6.7(17)
F1 C01 C02 O01 -108.0(10)
C1 C2 C3 C4 2.6(9)
C1 C2 C3 C39 -176.5(6)
C32 O2 C4 C3 178.6(6)
C32 O2 C4 C5 -1.5(10)
C2 C3 C4 O2 178.3(6)
C39 C3 C4 O2 -2.6(9)
C2 C3 C4 C5 -1.6(9)
C39 C3 C4 C5 177.5(6)
F4 C03 C04 O03 49.8(15)
F6 C03 C04 O03 172.0(9)
F5 C03 C04 O03 -74.4(13)
F4 C03 C04 O04 -131.3(13)
F6 C03 C04 O04 -9.1(13)
F5 C03 C04 O04 104.5(11)
O2 C4 C5 C6 -177.8(6)
C3 C4 C5 C6 2.1(10)
O1 C1 C6 C5 -177.9(6)
C2 C1 C6 C5 4.6(9)
O1 C1 C6 C43 -1.3(9)
C2 C1 C6 C43 -178.8(6)
C4 C5 C6 C1 -3.6(10)
C4 C5 C6 C43 179.5(6)
C33 O3 C7 C8 3.3(13)
C33 O3 C7 C12 -169.5(8)
O3 C7 C8 C9 -178.5(7)
C12 C7 C8 C9 -6.2(12)
C7 C8 C9 C10 4.4(11)
C7 C8 C9 C40 -174.8(7)
C8 C9 C10 O4 176.5(6)
C40 C9 C10 O4 -4.3(9)
C8 C9 C10 C11 -0.1(10)
C40 C9 C10 C11 179.1(6)
C34 O4 C10 C9 170.4(7)
C34 O4 C10 C11 -13.1(10)
C9 C10 C11 C12 -2.3(11)
O4 C10 C11 C12 -178.6(6)
C10 C11 C12 C7 0.6(10)
C10 C11 C12 C39 -175.6(6)
C8 C7 C12 C11 3.6(10)
O3 C7 C12 C11 176.7(6)
C8 C7 C12 C39 179.6(7)
O3 C7 C12 C39 -7.2(10)
C35 O7 C13 C14 -174.1(9)
C35 O7 C13 C18 12.6(13)
C18 C13 C14 C15 -0.7(12)
O7 C13 C14 C15 -174.0(7)
C18 C13 C14 C40 179.1(8)
O7 C13 C14 C40 5.8(12)
C13 C14 C15 C16 3.2(12)
C40 C14 C15 C16 -176.6(8)
C36 O8 C16 C17 164.6(11)
C36 O8 C16 C15 -16.5(19)
C14 C15 C16 C17 -4.9(14)
C14 C15 C16 O8 176.2(10)
O8 C16 C17 C18 -177.1(8)
C15 C16 C17 C18 3.9(13)
O8 C16 C17 C41 -2.1(13)
C15 C16 C17 C41 179.0(8)
C14 C13 C18 C17 -0.1(13)
O7 C13 C18 C17 172.7(8)
C16 C17 C18 C13 -1.5(12)
C41 C17 C18 C13 -176.7(8)
C38 O5 C19 C20 -178.9(6)
C38 O5 C19 C24 1.8(9)
O5 C19 C20 C21 -179.4(5)
C24 C19 C20 C21 0.0
O5 C19 C20 C41 -4.1(6)
C24 C19 C20 C41 175.3(5)
C19 C20 C21 C22 0.0
C41 C20 C21 C22 -175.3(5)
C20 C21 C22 C23 0.0
C20 C21 C22 O6 178.7(5)
C37 O6 C22 C23 -166.0(8)
C37 O6 C22 C21 15.2(10)
C21 C22 C23 C24 0.0
O6 C22 C23 C24 -178.9(5)
C21 C22 C23 C42 178.3(4)
O6 C22 C23 C42 -0.6(5)
C22 C23 C24 C19 0.0
C42 C23 C24 C19 -178.3(4)
O5 C19 C24 C23 179.3(5)
C20 C19 C24 C23 0.0
C30 C25 C26 C27 -0.4(10)
N1 C25 C26 C27 -170.7(6)
C30 C25 C26 C43 -175.6(6)
N1 C25 C26 C43 14.0(10)
C25 C26 C27 C28 1.4(10)
C43 C26 C27 C28 177.0(6)
C26 C27 C28 C29 -3.2(10)
C26 C27 C28 N2 173.8(6)
C27 C28 C29 C30 3.5(9)
N2 C28 C29 C30 -173.5(5)
C27 C28 C29 C42 -177.6(6)
N2 C28 C29 C42 5.3(10)
C26 C25 C30 C29 1.0(10)
N1 C25 C30 C29 171.6(6)
C28 C29 C30 C25 -2.5(9)
C42 C29 C30 C25 178.6(6)
C11 C12 C39 C3 83.0(8)
C7 C12 C39 C3 -92.8(8)
C4 C3 C39 C12 -90.4(8)
C2 C3 C39 C12 88.7(8)
C13 C14 C40 C9 -78.5(10)
C15 C14 C40 C9 101.2(9)
C10 C9 C40 C14 -80.8(10)
C8 C9 C40 C14 98.4(8)
C16 C17 C41 C20 -91.0(10)
C18 C17 C41 C20 83.8(10)
C21 C20 C41 C17 77.7(8)
C19 C20 C41 C17 -97.6(8)
C28 C29 C42 C23 99.4(8)
C30 C29 C42 C23 -81.8(8)
C22 C23 C42 C29 -86.8(6)
C24 C23 C42 C29 91.5(6)
C1 C6 C43 C26 -95.4(7)
C5 C6 C43 C26 81.3(8)
C25 C26 C43 C6 83.1(8)
C27 C26 C43 C6 -92.2(7)
O15 C44 C45 C46 -173.9(8)
C49 C44 C45 C46 7.3(12)
C44 C45 C46 C47 -6.8(11)
C44 C45 C46 C82 176.8(7)
C45 C46 C47 O16 -177.2(7)
C82 C46 C47 O16 -0.7(10)
C45 C46 C47 C48 2.2(10)
C82 C46 C47 C48 178.7(6)
O16 C47 C48 C49 -178.8(7)
C46 C47 C48 C49 1.8(10)
C47 C48 C49 C44 -1.4(10)
C47 C48 C49 C86 174.2(6)
C45 C44 C49 C48 -3.0(10)
O15 C44 C49 C48 178.1(7)
C45 C44 C49 C86 -178.7(7)
O15 C44 C49 C86 2.5(10)
C55 C50 C51 C52 -3.1(12)
O13 C50 C51 C52 -176.2(8)
C50 C51 C52 C53 -4.4(11)
C50 C51 C52 C83 178.9(7)
C51 C52 C53 C54 8.9(12)
C83 C52 C53 C54 -174.4(8)
C51 C52 C53 O14 -178.3(7)
C83 C52 C53 O14 -1.5(10)
C52 C53 C54 C55 -5.7(13)
O14 C53 C54 C55 -178.6(7)
O13 C50 C55 C54 179.5(8)
C51 C50 C55 C54 6.1(12)
O13 C50 C55 C82 -4.6(12)
C51 C50 C55 C82 -178.0(7)
C53 C54 C55 C50 -2.1(12)
C53 C54 C55 C82 -178.1(7)
C61 C56 C57 C58 6.2(15)
O12 C56 C57 C58 177.1(8)
C61 C56 C57 C83 -174.3(9)
O12 C56 C57 C83 -3.4(14)
C56 C57 C58 C59 1.1(14)
C83 C57 C58 C59 -178.5(9)
C57 C58 C59 C60 -8.5(19)
C57 C58 C59 O11 -171.4(10)
C58 C59 C60 C61 8.2(19)
O11 C59 C60 C61 171.5(9)
C58 C59 C60 C84 -172.3(11)
O11 C59 C60 C84 -9.1(17)
C57 C56 C61 C60 -6.5(14)
O12 C56 C61 C60 -177.1(8)
C59 C60 C61 C56 -0.8(13)
C84 C60 C61 C56 179.7(7)
O9 C62 C63 C64 -178.1(4)
C67 C62 C63 C64 0.0
O9 C62 C63 C84 3.9(5)
C67 C62 C63 C84 -178.1(5)
C62 C63 C64 C65 0.0
C84 C63 C64 C65 178.0(5)
C63 C64 C65 C66 0.0
C63 C64 C65 O10 178.8(5)
C64 C65 C66 C67 0.0
O10 C65 C66 C67 -178.9(4)
C64 C65 C66 C85 179.3(4)
O10 C65 C66 C85 0.4(5)
C65 C66 C67 C62 0.0
C85 C66 C67 C62 -179.3(4)
O9 C62 C67 C66 178.0(4)
C63 C62 C67 C66 0.0
C73 C68 C69 C70 -2.6(10)
N4 C68 C69 C70 173.4(6)
C73 C68 C69 C86 174.9(6)
N4 C68 C69 C86 -9.1(9)
C68 C69 C70 C71 -2.8(10)
C86 C69 C70 C71 179.5(6)
C69 C70 C71 C72 7.1(10)
C69 C70 C71 N3 -168.4(6)
C70 C71 C72 C73 -5.7(9)
N3 C71 C72 C73 169.6(6)
C70 C71 C72 C85 172.2(6)
N3 C71 C72 C85 -12.5(10)
C71 C72 C73 C68 0.6(10)
C85 C72 C73 C68 -177.4(6)
C69 C68 C73 C72 3.8(10)
N4 C68 C73 C72 -172.3(6)
C45 C46 C82 C55 -87.7(9)
C47 C46 C82 C55 96.0(9)
C50 C55 C82 C46 83.3(9)
C54 C55 C82 C46 -100.8(8)
C56 C57 C83 C52 97.7(12)
C58 C57 C83 C52 -82.8(12)
C53 C52 C83 C57 98.1(11)
C51 C52 C83 C57 -85.3(11)
C59 C60 C84 C63 82.8(12)
C61 C60 C84 C63 -97.8(9)
C62 C63 C84 C60 84.7(8)
C64 C63 C84 C60 -93.3(8)
C67 C66 C85 C72 -79.7(6)
C65 C66 C85 C72 101.0(6)
C73 C72 C85 C66 88.1(7)
C71 C72 C85 C66 -89.7(8)
C48 C49 C86 C69 -85.7(8)
C44 C49 C86 C69 89.6(8)
C68 C69 C86 C49 -95.9(8)
C70 C69 C86 C49 81.7(8)
C63 C62 O9 C80 -177.7(5)
C67 C62 O9 C80 4.3(7)
C64 C65 O10 C81 5.0(8)
C66 C65 O10 C81 -176.1(6)
C60 C59 O11 C78 166.8(14)
C58 C59 O11 C78 -28(2)
C57 C56 O12 C79 165.6(12)
C61 C56 O12 C79 -22.5(16)
C55 C50 O13 C76 -176.6(13)
C51 C50 O13 C76 -3.4(17)
C52 C53 O14 C77 161.1(10)
C54 C53 O14 C77 -25.6(13)
C45 C44 O15 C74 -3.5(15)
C49 C44 O15 C74 175.3(9)
C46 C47 O16 C75 -176.4(10)
C48 C47 O16 C75 4.3(14)

loop_
_platon_squeeze_void_nr
_platon_squeeze_void_average_x
_platon_squeeze_void_average_y
_platon_squeeze_void_average_z
_platon_squeeze_void_volume
_platon_squeeze_void_count_electrons
_platon_squeeze_void_content
1 -0.011 0.040 0.508 231 87 ' '
2 0.084 0.016 -0.002 34 4 ' '
3 0.002 0.292 0.012 248 90 ' '
4 -0.047 0.540 0.492 231 87 ' '
5 -0.084 0.516 0.002 34 4 ' '
6 -0.052 0.793 0.987 248 89 ' '
7 0.395 0.329 0.527 51 5 ' '
8 0.605 0.829 0.472 51 5 ' '
